data_7032155
loop_
_publ_author_name
'Holthausen, Michael H.'
'Mallov, Ian'
'Stephan, Douglas W.'

_publ_section_title
;
 Phosphinimine-substituted boranes and borenium ions.
;
_journal_issue 40
_journal_name_full 'Dalton transactions (Cambridge, England : 2003)'
_journal_page_first 15201
_journal_page_last 15211
_journal_paper_doi 10.1039/c4dt02406k
_journal_volume 43
_journal_year 2014
_chemical_formula_moiety 'C24 H40 B2 Cl2 N2 P2'
_chemical_formula_sum 'C24 H40 B2 Cl2 N2 P2'
_chemical_formula_weight 511.04
_chemical_name_systematic
;
 ?
;
_space_group_IT_number 14
_symmetry_cell_setting monoclinic
_symmetry_space_group_name_Hall '-P 2yn'
_symmetry_space_group_name_H-M 'P 1 21/n 1'
_atom_sites_solution_hydrogens geom
_atom_sites_solution_primary direct
_atom_sites_solution_secondary difmap
_audit_creation_method SHELXL-97
_cell_angle_alpha 90.00
_cell_angle_beta 97.606(2)
_cell_angle_gamma 90.00
_cell_formula_units_Z 2
_cell_length_a 10.1315(4)
_cell_length_b 10.0647(4)
_cell_length_c 13.7696(5)
_cell_measurement_reflns_used 8389
_cell_measurement_temperature 150(2)
_cell_measurement_theta_max 54.914
_cell_measurement_theta_min 4.707
_cell_volume 1391.74(9)
_computing_cell_refinement
'Bruker SMART. Area-Detector Software Package. (Siemens Industrial Automation, 1993, Inc.: Madison, WI)'
_computing_data_collection
'Bruker SMART. Area-Detector Software Package. (Siemens Industrial Automation, 1993, Inc.: Madison, WI)'
_computing_data_reduction
'Bruker SAINT. Area-Detector Integration Software. (Siemens Industrial Automation, 1995, Inc.: Madison, WI)'
_computing_molecular_graphics 'Ortep for Windows (L. J. Farrugia, J. Appl. Cryst. 1997, 30, 565)'
_computing_publication_material 'WinGX v1.70.01 (L. J. Farrugia, J. Appl. Cryst. 1999, 32, 837)'
_computing_structure_refinement
'SHELX-97. Programs for Crystal Structure Analysis. (G. M. Sheldrick, 1997, Release 97-2, University of Gttingen, Germany)'
_computing_structure_solution
'SHELX-97. Programs for Crystal Structure Analysis. (G. M. Sheldrick, 1997, Release 97-2, University of Gttingen, Germany)'
_diffrn_ambient_temperature 150(2)
_diffrn_measured_fraction_theta_full 0.998
_diffrn_measured_fraction_theta_max 0.998
_diffrn_measurement_device_type 'Bruker Apex II CCD detector'
_diffrn_measurement_method 'phi and omega scans'
_diffrn_radiation_monochromator graphite
_diffrn_radiation_source 'fine-focus sealed tube'
_diffrn_radiation_type MoK\a
_diffrn_radiation_wavelength 0.71073
_diffrn_reflns_av_R_equivalents 0.0193
_diffrn_reflns_av_unetI/netI 0.0183
_diffrn_reflns_limit_h_max 12
_diffrn_reflns_limit_h_min -13
_diffrn_reflns_limit_k_max 11
_diffrn_reflns_limit_k_min -13
_diffrn_reflns_limit_l_max 16
_diffrn_reflns_limit_l_min -17
_diffrn_reflns_number 12135
_diffrn_reflns_theta_full 27.47
_diffrn_reflns_theta_max 27.47
_diffrn_reflns_theta_min 2.35
_exptl_absorpt_coefficient_mu 0.362
_exptl_absorpt_correction_T_max 0.7456
_exptl_absorpt_correction_T_min 0.6778
_exptl_absorpt_correction_type multi-scan
_exptl_absorpt_process_details
'SADABS. Area-Detector Integration Software. (Siemens Industrial Automation, 1995, Inc.: Madison, WI)'
_exptl_crystal_colour colourless
_exptl_crystal_density_diffrn 1.209
_exptl_crystal_density_method 'not measured'
_exptl_crystal_description block
_exptl_crystal_F_000 536
_exptl_crystal_size_max 0.40
_exptl_crystal_size_mid 0.40
_exptl_crystal_size_min 0.40
_refine_diff_density_max 0.358
_refine_diff_density_min -0.286
_refine_diff_density_rms 0.046
_refine_ls_extinction_method none
_refine_ls_goodness_of_fit_ref 1.039
_refine_ls_hydrogen_treatment constr
_refine_ls_matrix_type full
_refine_ls_number_parameters 148
_refine_ls_number_reflns 3182
_refine_ls_number_restraints 0
_refine_ls_restrained_S_all 1.039
_refine_ls_R_factor_all 0.0345
_refine_ls_R_factor_gt 0.0289
_refine_ls_shift/su_max 0.001
_refine_ls_shift/su_mean 0.000
_refine_ls_structure_factor_coef Fsqd
_refine_ls_weighting_details 'calc w=1/[\s^2^(Fo^2^)+(0.0397P)^2^+0.5770P] where P=(Fo^2^+2Fc^2^)/3'
_refine_ls_weighting_scheme calc
_refine_ls_wR_factor_gt 0.0762
_refine_ls_wR_factor_ref 0.0803
_reflns_number_gt 2794
_reflns_number_total 3182
_reflns_threshold_expression >2sigma(I)
_cod_data_source_file c4dt02406k1.cif
_cod_data_source_block 7c
_cod_depositor_comments 'Adding full bibliography for 7032148--7032159.cif.'
_cod_original_sg_symbol_H-M 'P 21/n'
_cod_database_code 7032155

loop_
_symmetry_equiv_pos_as_xyz
'x, y, z'
'-x+1/2, y+1/2, -z+1/2'
'-x, -y, -z'
'x-1/2, -y-1/2, z-1/2'

loop_
_atom_site_label
_atom_site_type_symbol
_atom_site_fract_x
_atom_site_fract_y
_atom_site_fract_z
_atom_site_U_iso_or_equiv
_atom_site_adp_type
_atom_site_occupancy
_atom_site_symmetry_multiplicity
_atom_site_calc_flag
_atom_site_refinement_flags
C1 C -0.11869(12) 0.79890(12) 0.04696(9) 0.0195(3) Uani 1 1 d .
C2 C -0.17792(14) 0.85197(15) 0.12477(11) 0.0286(3) Uani 1 1 d .
H2 H -0.1677 0.9440 0.1390 0.034 Uiso 1 1 calc R
C3 C -0.25112(15) 0.77440(17) 0.18187(12) 0.0346(4) Uani 1 1 d .
H3 H -0.2892 0.8135 0.2345 0.041 Uiso 1 1 calc R
C4 C -0.26841(16) 0.64063(18) 0.16215(12) 0.0400(4) Uani 1 1 d .
H4 H -0.3202 0.5875 0.1999 0.048 Uiso 1 1 calc R
C5 C -0.2099(2) 0.58522(18) 0.08740(13) 0.0490(5) Uani 1 1 d .
H5 H -0.2201 0.4929 0.0742 0.059 Uiso 1 1 calc R
C6 C -0.13551(17) 0.66307(15) 0.03042(11) 0.0340(3) Uani 1 1 d .
H6 H -0.0955 0.6224 -0.0207 0.041 Uiso 1 1 calc R
C7 C 0.18263(14) 0.83858(16) 0.22448(11) 0.0323(3) Uani 1 1 d .
H7A H 0.1156 0.7673 0.2099 0.039 Uiso 1 1 calc R
H7B H 0.2649 0.7968 0.2577 0.039 Uiso 1 1 calc R
C8 C 0.13156(19) 0.9358(2) 0.29553(12) 0.0486(5) Uani 1 1 d .
H8A H 0.1997 1.0033 0.3149 0.073 Uiso 1 1 calc R
H8B H 0.1117 0.8878 0.3538 0.073 Uiso 1 1 calc R
H8C H 0.0504 0.9789 0.2637 0.073 Uiso 1 1 calc R
C9 C 0.33371(13) 1.04230(14) 0.13507(11) 0.0269(3) Uani 1 1 d .
H9A H 0.3599 1.0739 0.0723 0.032 Uiso 1 1 calc R
H9B H 0.2878 1.1165 0.1639 0.032 Uiso 1 1 calc R
C10 C 0.45999(15) 1.00828(19) 0.20433(14) 0.0428(4) Uani 1 1 d .
H10A H 0.4358 0.9797 0.2677 0.064 Uiso 1 1 calc R
H10B H 0.5173 1.0869 0.2137 0.064 Uiso 1 1 calc R
H10C H 0.5078 0.9364 0.1759 0.064 Uiso 1 1 calc R
C11 C 0.29852(15) 0.77197(15) 0.05537(12) 0.0337(3) Uani 1 1 d .
H11A H 0.3675 0.7341 0.1053 0.040 Uiso 1 1 calc R
H11B H 0.2316 0.7017 0.0368 0.040 Uiso 1 1 calc R
C12 C 0.36309(17) 0.80888(18) -0.03431(14) 0.0441(4) Uani 1 1 d .
H12A H 0.2957 0.8458 -0.0847 0.066 Uiso 1 1 calc R
H12B H 0.4024 0.7294 -0.0600 0.066 Uiso 1 1 calc R
H12C H 0.4328 0.8752 -0.0162 0.066 Uiso 1 1 calc R
N1 N 0.09232(10) 0.96285(10) 0.03982(7) 0.0173(2) Uani 1 1 d .
B1 B -0.03450(13) 0.89789(14) -0.01353(10) 0.0172(3) Uani 1 1 d .
P1 P 0.21829(3) 0.90796(3) 0.10994(2) 0.01998(10) Uani 1 1 d .
Cl1 Cl 0.00731(3) 0.80276(3) -0.13103(2) 0.02500(10) Uani 1 1 d .

loop_
_atom_site_aniso_label
_atom_site_aniso_U_11
_atom_site_aniso_U_22
_atom_site_aniso_U_33
_atom_site_aniso_U_23
_atom_site_aniso_U_13
_atom_site_aniso_U_12
C1 0.0152(5) 0.0208(6) 0.0215(6) 0.0029(5) -0.0006(4) -0.0016(4)
C2 0.0281(7) 0.0260(7) 0.0339(7) 0.0071(6) 0.0122(6) 0.0065(5)
C3 0.0251(7) 0.0445(9) 0.0366(8) 0.0162(7) 0.0134(6) 0.0100(6)
C4 0.0313(8) 0.0510(10) 0.0370(8) 0.0183(8) 0.0019(6) -0.0170(7)
C5 0.0739(13) 0.0325(9) 0.0395(9) 0.0025(7) 0.0038(9) -0.0307(9)
C6 0.0495(9) 0.0251(7) 0.0276(7) -0.0041(6) 0.0061(7) -0.0133(6)
C7 0.0266(7) 0.0391(8) 0.0297(7) 0.0142(6) -0.0023(6) 0.0009(6)
C8 0.0499(10) 0.0693(13) 0.0273(8) 0.0117(8) 0.0073(7) 0.0128(9)
C9 0.0178(6) 0.0259(7) 0.0355(7) -0.0022(6) -0.0027(5) -0.0019(5)
C10 0.0228(7) 0.0469(10) 0.0542(10) 0.0010(8) -0.0116(7) -0.0034(7)
C11 0.0282(7) 0.0249(7) 0.0474(9) -0.0023(7) 0.0033(6) 0.0081(6)
C12 0.0340(8) 0.0457(10) 0.0556(11) -0.0116(8) 0.0167(8) 0.0082(7)
N1 0.0150(5) 0.0162(5) 0.0203(5) 0.0009(4) 0.0011(4) -0.0010(4)
B1 0.0163(6) 0.0176(6) 0.0181(6) -0.0014(5) 0.0032(5) -0.0005(5)
P1 0.01520(16) 0.01937(17) 0.02473(18) 0.00177(13) 0.00026(12) 0.00114(12)
Cl1 0.02492(17) 0.02675(18) 0.02433(17) -0.00751(12) 0.00695(12) -0.00148(12)

loop_
_atom_type_symbol
_atom_type_description
_atom_type_scat_dispersion_real
_atom_type_scat_dispersion_imag
_atom_type_scat_source
C C 0.0033 0.0016 'International Tables Vol C Tables 4.2.6.8 and 6.1.1.4'
H H 0.0000 0.0000 'International Tables Vol C Tables 4.2.6.8 and 6.1.1.4'
N N 0.0061 0.0033 'International Tables Vol C Tables 4.2.6.8 and 6.1.1.4'
B B 0.0013 0.0007 'International Tables Vol C Tables 4.2.6.8 and 6.1.1.4'
P P 0.1023 0.0942 'International Tables Vol C Tables 4.2.6.8 and 6.1.1.4'
Cl Cl 0.1484 0.1585 'International Tables Vol C Tables 4.2.6.8 and 6.1.1.4'

loop_
_geom_angle_atom_site_label_1
_geom_angle_atom_site_label_2
_geom_angle_atom_site_label_3
_geom_angle
_geom_angle_site_symmetry_1
_geom_angle_site_symmetry_3
C6 C1 C2 116.34(12) . .
C6 C1 B1 125.70(12) . .
C2 C1 B1 117.94(11) . .
C3 C2 C1 122.21(14) . .
C3 C2 H2 118.9 . .
C1 C2 H2 118.9 . .
C4 C3 C2 120.00(15) . .
C4 C3 H3 120.0 . .
C2 C3 H3 120.0 . .
C5 C4 C3 119.20(14) . .
C5 C4 H4 120.4 . .
C3 C4 H4 120.4 . .
C4 C5 C6 120.77(16) . .
C4 C5 H5 119.6 . .
C6 C5 H5 119.6 . .
C1 C6 C5 121.45(15) . .
C1 C6 H6 119.3 . .
C5 C6 H6 119.3 . .
C8 C7 P1 115.94(11) . .
C8 C7 H7A 108.3 . .
P1 C7 H7A 108.3 . .
C8 C7 H7B 108.3 . .
P1 C7 H7B 108.3 . .
H7A C7 H7B 107.4 . .
C7 C8 H8A 109.5 . .
C7 C8 H8B 109.5 . .
H8A C8 H8B 109.5 . .
C7 C8 H8C 109.5 . .
H8A C8 H8C 109.5 . .
H8B C8 H8C 109.5 . .
C10 C9 P1 114.98(11) . .
C10 C9 H9A 108.5 . .
P1 C9 H9A 108.5 . .
C10 C9 H9B 108.5 . .
P1 C9 H9B 108.5 . .
H9A C9 H9B 107.5 . .
C9 C10 H10A 109.5 . .
C9 C10 H10B 109.5 . .
H10A C10 H10B 109.5 . .
C9 C10 H10C 109.5 . .
H10A C10 H10C 109.5 . .
H10B C10 H10C 109.5 . .
C12 C11 P1 114.78(11) . .
C12 C11 H11A 108.6 . .
P1 C11 H11A 108.6 . .
C12 C11 H11B 108.6 . .
P1 C11 H11B 108.6 . .
H11A C11 H11B 107.5 . .
C11 C12 H12A 109.5 . .
C11 C12 H12B 109.5 . .
H12A C12 H12B 109.5 . .
C11 C12 H12C 109.5 . .
H12A C12 H12C 109.5 . .
H12B C12 H12C 109.5 . .
B1 N1 B1 90.39(9) . 3_575
B1 N1 P1 133.87(9) . .
B1 N1 P1 134.87(9) 3_575 .
N1 B1 N1 89.61(9) . 3_575
N1 B1 C1 118.76(10) . .
N1 B1 C1 118.15(10) 3_575 .
N1 B1 Cl1 109.95(8) . .
N1 B1 Cl1 111.36(8) 3_575 .
C1 B1 Cl1 108.01(8) . .
N1 P1 C9 107.78(6) . .
N1 P1 C11 112.28(7) . .
C9 P1 C11 109.53(7) . .
N1 P1 C7 115.26(6) . .
C9 P1 C7 108.93(7) . .
C11 P1 C7 102.92(8) . .

loop_
_geom_bond_atom_site_label_1
_geom_bond_atom_site_label_2
_geom_bond_distance
_geom_bond_site_symmetry_2
C1 C6 1.3927(19) .
C1 C2 1.4013(19) .
C1 B1 1.6131(18) .
C2 C3 1.390(2) .
C2 H2 0.9500 .
C3 C4 1.380(3) .
C3 H3 0.9500 .
C4 C5 1.372(3) .
C4 H4 0.9500 .
C5 C6 1.398(2) .
C5 H5 0.9500 .
C6 H6 0.9500 .
C7 C8 1.522(2) .
C7 P1 1.8046(15) .
C7 H7A 0.9900 .
C7 H7B 0.9900 .
C8 H8A 0.9800 .
C8 H8B 0.9800 .
C8 H8C 0.9800 .
C9 C10 1.5299(19) .
C9 P1 1.7911(14) .
C9 H9A 0.9900 .
C9 H9B 0.9900 .
C10 H10A 0.9800 .
C10 H10B 0.9800 .
C10 H10C 0.9800 .
C11 C12 1.518(2) .
C11 P1 1.8057(15) .
C11 H11A 0.9900 .
C11 H11B 0.9900 .
C12 H12A 0.9800 .
C12 H12B 0.9800 .
C12 H12C 0.9800 .
N1 B1 1.5388(16) .
N1 B1 1.5436(17) 3_575
N1 P1 1.5937(10) .
B1 N1 1.5436(17) 3_575
B1 Cl1 1.9737(14) .

loop_
_geom_torsion_atom_site_label_1
_geom_torsion_atom_site_label_2
_geom_torsion_atom_site_label_3
_geom_torsion_atom_site_label_4
_geom_torsion
_geom_torsion_site_symmetry_1
_geom_torsion_site_symmetry_4
C6 C1 C2 C3 -0.8(2) . .
B1 C1 C2 C3 -179.27(13) . .
C1 C2 C3 C4 -0.6(2) . .
C2 C3 C4 C5 1.6(2) . .
C3 C4 C5 C6 -1.1(3) . .
C2 C1 C6 C5 1.3(2) . .
B1 C1 C6 C5 179.59(15) . .
C4 C5 C6 C1 -0.3(3) . .
B1 N1 B1 N1 0.0 3_575 3_575
P1 N1 B1 N1 170.10(12) . 3_575
B1 N1 B1 C1 -122.30(13) 3_575 .
P1 N1 B1 C1 47.80(16) . .
B1 N1 B1 Cl1 112.64(10) 3_575 .
P1 N1 B1 Cl1 -77.26(13) . .
C6 C1 B1 N1 -114.10(15) . .
C2 C1 B1 N1 64.18(16) . .
C6 C1 B1 N1 139.35(14) . 3_575
C2 C1 B1 N1 -42.37(16) . 3_575
C6 C1 B1 Cl1 11.88(16) . .
C2 C1 B1 Cl1 -169.83(10) . .
B1 N1 P1 C9 174.94(11) . .
B1 N1 P1 C9 -19.10(13) 3_575 .
B1 N1 P1 C11 54.22(13) . .
B1 N1 P1 C11 -139.82(12) 3_575 .
B1 N1 P1 C7 -63.19(13) . .
B1 N1 P1 C7 102.77(13) 3_575 .
C10 C9 P1 N1 178.32(11) . .
C10 C9 P1 C11 -59.25(14) . .
C10 C9 P1 C7 52.61(13) . .
C12 C11 P1 N1 66.14(13) . .
C12 C11 P1 C9 -53.56(14) . .
C12 C11 P1 C7 -169.31(12) . .
C8 C7 P1 N1 -65.82(14) . .
C8 C7 P1 C9 55.43(13) . .
C8 C7 P1 C11 171.62(12) . .
